data_4324105
loop_
_publ_author_name
'Satoru Shimomura'
'Nobuhiro Yanai'
'Ryotaro Matsuda'
'Susumu Kitagawa'

_publ_contact_author_address
;
 Department of Synthetic Chemistry 
 and Biological Chemistry, 
 Graduate School of Engineering, 
 Kyoto University, 
 Katsura, Kyoto 615-8510, Japan 
;
_publ_contact_author_email kitagawa@sbchem.kyoto-u.ac.jp
_publ_contact_author_fax +81-75-383-2732
_publ_contact_author_name 'Susumu Kitagawa'
_publ_contact_author_phone +81-75-383-2733
_publ_section_title
;
 Impact of Metal-Ion Dependence on the Porous and Electronic Properties of
 TCNQ-Dianion-Based Porous Coordination Polymers
;
_journal_name_full 'Inorganic Chemistry'
_journal_page_first 172
_journal_page_last 177
_journal_paper_doi 10.1021/ic1015498
_journal_volume 50
_journal_year 2011
_chemical_formula_moiety 'C30 H12 Fe N6 O8 '
_chemical_formula_sum 'C30 H12 Fe N6 O8'
_chemical_formula_weight 640.31
_space_group_IT_number 140
_symmetry_cell_setting tetragonal
_symmetry_Int_Tables_number 140
_symmetry_space_group_name_Hall '-I 4 2c'
_symmetry_space_group_name_H-M 'I 4/m c m'
_cell_angle_alpha 90.0000
_cell_angle_beta 90.0000
_cell_angle_gamma 90.0000
_cell_formula_units_Z 4
_cell_length_a 12.413(20)
_cell_length_b 12.413(20)
_cell_length_c 23.03(4)
_cell_measurement_reflns_used 3115
_cell_measurement_temperature 243.1
_cell_measurement_theta_max 27.5
_cell_measurement_theta_min 3.1
_cell_volume 3549(10)
_computing_cell_refinement CrystalClear
_computing_data_collection CrystalClear
_computing_data_reduction CrystalStructure
_computing_publication_material 'CrystalStructure 3.8'
_computing_structure_refinement CRYSTALS
_computing_structure_solution SIR2002
_diffrn_ambient_temperature 243.1
_diffrn_detector_area_resol_mean 7.31
_diffrn_measured_fraction_theta_full 0.995
_diffrn_measured_fraction_theta_max 0.995
_diffrn_measurement_device_type 'Rigaku Mercury'
_diffrn_measurement_method \w
_diffrn_radiation_type 'Mo K\a'
_diffrn_radiation_wavelength 0.71070
_diffrn_reflns_av_R_equivalents 0.150
_diffrn_reflns_limit_h_max 16
_diffrn_reflns_limit_h_min -16
_diffrn_reflns_limit_k_max 14
_diffrn_reflns_limit_k_min -14
_diffrn_reflns_limit_l_max 29
_diffrn_reflns_limit_l_min -27
_diffrn_reflns_number 11663
_diffrn_reflns_theta_full 27.48
_diffrn_reflns_theta_max 27.48
_exptl_absorpt_coefficient_mu 0.475
_exptl_absorpt_correction_T_max 0.909
_exptl_absorpt_correction_T_min 0.191
_exptl_absorpt_correction_type multi-scan
_exptl_absorpt_process_details 'Jacobson, R. (1998) Private communication'
_exptl_crystal_colour colorless
_exptl_crystal_density_diffrn 1.198
_exptl_crystal_density_method 'not measured'
_exptl_crystal_description prism
_exptl_crystal_F_000 1296.00
_exptl_crystal_size_max 0.20
_exptl_crystal_size_mid 0.20
_exptl_crystal_size_min 0.20
_refine_diff_density_max 2.42
_refine_diff_density_min -3.30
_refine_ls_extinction_method none
_refine_ls_goodness_of_fit_ref 1.041
_refine_ls_hydrogen_treatment refall
_refine_ls_number_parameters 69
_refine_ls_number_reflns 4165
_refine_ls_R_factor_gt 0.0873
_refine_ls_shift/su_max 0.0000
_refine_ls_structure_factor_coef F
_refine_ls_weighting_details
;
    Chebychev polynomial with 3 parameters (Carruthers & Watkin, 1979)
    31.0221    -5.6655    21.5872
;
_refine_ls_weighting_scheme calc
_refine_ls_wR_factor_ref 0.1036
_reflns_number_gt 4105
_reflns_number_total 1109
_reflns_threshold_expression F^2^>2.0\s(F^2^)
_cod_data_source_file ic1015498_si_001_1.cif
_cod_data_source_block '__FeTCNQbpy_c'
_cod_original_formula_sum 'C30 H12 Fe N6 O8 '
_cod_database_code 4324105

loop_
_symmetry_equiv_pos_site_id
_symmetry_equiv_pos_as_xyz
1 +X,+Y,+Z
2 -Y,+X,+Z
3 -X,-Y,+Z
4 +Y,-X,+Z
5 -X,+Y,1/2+Z
6 +Y,+X,1/2+Z
7 +X,-Y,1/2+Z
8 -Y,-X,1/2+Z
9 -X,-Y,-Z
10 +Y,-X,-Z
11 +X,+Y,-Z
12 -Y,+X,-Z
13 +X,-Y,1/2-Z
14 -Y,-X,1/2-Z
15 -X,+Y,1/2-Z
16 +Y,+X,1/2-Z
17 1/2+X,1/2+Y,1/2+Z
18 1/2-Y,1/2+X,1/2+Z
19 1/2-X,1/2-Y,1/2+Z
20 1/2+Y,1/2-X,1/2+Z
21 1/2-X,1/2+Y,+Z
22 1/2+Y,1/2+X,+Z
23 1/2+X,1/2-Y,+Z
24 1/2-Y,1/2-X,+Z
25 1/2-X,1/2-Y,1/2-Z
26 1/2+Y,1/2-X,1/2-Z
27 1/2+X,1/2+Y,1/2-Z
28 1/2-Y,1/2+X,1/2-Z
29 1/2+X,1/2-Y,-Z
30 1/2-Y,1/2-X,-Z
31 1/2-X,1/2+Y,-Z
32 1/2+Y,1/2+X,-Z

loop_
_atom_site_label
_atom_site_type_symbol
_atom_site_fract_x
_atom_site_fract_y
_atom_site_fract_z
_atom_site_U_iso_or_equiv
_atom_site_adp_type
_atom_site_occupancy
_atom_site_symmetry_multiplicity
_atom_site_calc_flag
_atom_site_refinement_flags
_atom_site_disorder_assembly
_atom_site_disorder_group
Fe(1) Fe 1.0000 0.0000 0.5000 0.0366(2) Uani 1.00 8 d S . .
O(1) O 0.6884(10) 0.1883(10) 0.1768(10) 0.516(10) Uiso 1.00 2 d S . .
O(2) O 0.3247(18) 0.1753(18) 0.1988(13) 0.74(2) Uiso 1.00 2 d S . .
N(1) N 0.86004(19) 0.10029(19) 0.5000 0.0413(9) Uani 1.00 2 d S . .
N(2) N 1.0000 0.0000 0.40394(14) 0.0435(7) Uani 1.00 4 d S . .
C(1) C 0.7733(2) 0.1353(2) 0.5000 0.0360(9) Uani 1.00 2 d S . .
C(2) C 0.6640(2) 0.1640(2) 0.5000 0.0449(12) Uani 1.00 4 d S . .
C(3) C 0.5807(2) 0.0807(2) 0.5000 0.0517(12) Uani 1.00 4 d S . .
C(4) C 0.6052(2) -0.0277(2) 0.500000(10) 0.0650(13) Uani 1.00 2 d S . .
C(5) C 0.9150(4) -0.0271(6) 0.3737(2) 0.078(2) Uani 0.50 1 d P . .
C(6) C 0.9127(4) -0.0277(6) 0.3140(2) 0.085(2) Uani 0.50 1 d P . .
C(7) C 1.0000 0.0000 0.28220(19) 0.0516(9) Uani 1.00 4 d S . .
C(8) C 0.648(3) 0.148(3) 0.1259(18) 1.10(5) Uiso 1.00 2 d S . .
C(9) C 0.3928(18) 0.1072(18) 0.1747(11) 0.486(14) Uiso 1.00 2 d S . .
H(1) H 0.6787 -0.0492 0.5000 0.078 Uiso 1.00 2 c R . .
H(2) H 0.8513 -0.0471 0.3939 0.093 Uiso 0.50 1 c R . .
H(3) H 0.8483 -0.0484 0.2947 0.102 Uiso 0.50 1 c R . .

loop_
_atom_site_aniso_label
_atom_site_aniso_U_11
_atom_site_aniso_U_22
_atom_site_aniso_U_33
_atom_site_aniso_U_12
_atom_site_aniso_U_13
_atom_site_aniso_U_23
Fe(1) 0.0302(3) 0.0302(3) 0.0494(6) 0.0000 0.0000 0.0000
N(1) 0.0256(16) 0.0324(16) 0.066(2) 0.0029(15) 0.0000 0.0000
N(2) 0.0412(12) 0.0412(12) 0.048(2) 0.0000 0.0000 0.0000
C(1) 0.034(2) 0.0195(15) 0.055(2) -0.0007(14) 0.0000 0.0000
C(2) 0.0288(15) 0.0288(15) 0.077(4) 0.0056(19) 0.0000 0.0000
C(3) 0.0398(18) 0.0398(18) 0.076(3) -0.005(2) 0.0000 0.0000
C(4) 0.0246(18) 0.055(2) 0.116(3) 0.0164(15) 0.0000 0.0000
C(5) 0.047(3) 0.123(5) 0.064(4) -0.031(3) 0.001(2) -0.005(3)
C(6) 0.064(3) 0.138(5) 0.052(3) -0.040(3) -0.016(2) 0.006(3)
C(7) 0.0518(16) 0.0518(16) 0.051(2) 0.0000 0.0000 0.0000

loop_
_atom_type_symbol
_atom_type_description
_atom_type_scat_dispersion_real
_atom_type_scat_dispersion_imag
_atom_type_scat_source
C C 0.003 0.002
;
International Tables for Crystallography
(1992, Vol. C, Tables 4.2.6.8 and 6.1.1.4)
;
H H 0.000 0.000
;
International Tables for Crystallography
(1992, Vol. C, Table 6.1.1.4)
;
N N 0.006 0.003
;
International Tables for Crystallography
(1992, Vol. C, Tables 4.2.6.8 and 6.1.1.4)
;
O O 0.011 0.006
;
International Tables for Crystallography
(1992, Vol. C, Tables 4.2.6.8 and 6.1.1.4)
;
Fe Fe 0.346 0.844
;
International Tables for Crystallography
(1992, Vol. C, Tables 4.2.6.8 and 6.1.1.4)
;

loop_
_geom_angle_atom_site_label_1
_geom_angle_atom_site_label_2
_geom_angle_atom_site_label_3
_geom_angle
_geom_angle_publ_flag
_geom_angle_site_symmetry_1
_geom_angle_site_symmetry_2
_geom_angle_site_symmetry_3
N(1) Fe(1) N(1) 90.00(8) yes . . 2_645
N(1) Fe(1) N(1) 180.00(8) yes . . 3_755
N(1) Fe(1) N(1) 90.00(8) yes . . 4_665
N(1) Fe(1) N(2) 90.0000 yes . . .
N(1) Fe(1) N(2) 90.0000 yes . . 9_756
N(1) Fe(1) N(1) 90.00(8) yes 2_645 . 3_755
N(1) Fe(1) N(1) 180.00(8) yes 2_645 . 4_665
N(1) Fe(1) N(2) 90.0000 yes 2_645 . .
N(1) Fe(1) N(2) 90.0000 yes 2_645 . 9_756
N(1) Fe(1) N(1) 90.00(8) yes 3_755 . 4_665
N(1) Fe(1) N(2) 90.0000 yes 3_755 . .
N(1) Fe(1) N(2) 90.0000 yes 3_755 . 9_756
N(1) Fe(1) N(2) 90.0000 yes 4_665 . .
N(1) Fe(1) N(2) 90.0000 yes 4_665 . 9_756
N(2) Fe(1) N(2) 180.0000 yes . . 9_756
Fe(1) N(1) C(1) 166.3(2) yes . . .
Fe(1) N(2) C(5) 122.2(2) yes . . .
Fe(1) N(2) C(5) 122.2(2) yes . . 2_645
Fe(1) N(2) C(5) 122.2(2) yes . . 3_755
Fe(1) N(2) C(5) 122.2(2) yes . . 4_665
C(5) N(2) C(5) 73.5(4) yes . . 2_645
C(5) N(2) C(5) 115.7(4) yes . . 3_755
C(5) N(2) C(5) 73.5(4) yes . . 4_665
C(5) N(2) C(5) 73.5(4) yes 2_645 . 3_755
C(5) N(2) C(5) 115.7(4) yes 2_645 . 4_665
C(5) N(2) C(5) 73.5(4) yes 3_755 . 4_665
N(1) C(1) C(2) 172.8(3) yes . . .
C(1) C(2) C(1) 119.5(2) yes . . 22_545
C(1) C(2) C(3) 120.3(2) yes . . .
C(1) C(2) C(3) 120.3(2) yes 22_545 . .
C(2) C(3) C(4) 122.3(3) yes . . .
C(2) C(3) C(4) 122.3(2) yes . . 22_545
C(4) C(3) C(4) 115.5(3) yes . . 22_545
C(3) C(4) C(4) 122.3(3) yes . . 24_555
N(2) C(5) C(5) 53.2(3) yes . . 2_645
N(2) C(5) C(5) 53.2(3) yes . . 4_665
N(2) C(5) C(6) 123.4(5) yes . . .
C(5) C(5) C(5) 90.0(4) yes 2_645 . 4_665
C(5) C(5) C(6) 90.9(4) yes 2_645 . .
C(5) C(5) C(6) 90.8(5) yes 4_665 . .
C(5) C(6) C(6) 89.1(4) yes . . 2_645
C(5) C(6) C(6) 89.2(5) yes . . 4_665
C(5) C(6) C(7) 121.6(5) yes . . .
C(6) C(6) C(6) 90.0(4) yes 2_645 . 4_665
C(6) C(6) C(7) 53.5(3) yes 2_645 . .
C(6) C(6) C(7) 53.5(3) yes 4_665 . .
C(6) C(7) C(6) 72.9(4) yes . . 2_645
C(6) C(7) C(6) 114.4(4) yes . . 3_755
C(6) C(7) C(6) 72.9(4) yes . . 4_665
C(6) C(7) C(7) 122.8(2) yes . . 13_555
C(6) C(7) C(6) 72.9(4) yes 2_645 . 3_755
C(6) C(7) C(6) 114.4(4) yes 2_645 . 4_665
C(6) C(7) C(7) 122.8(3) yes 2_645 . 13_555
C(6) C(7) C(6) 72.9(4) yes 3_755 . 4_665
C(6) C(7) C(7) 122.8(2) yes 3_755 . 13_555
C(6) C(7) C(7) 122.8(3) yes 4_665 . 13_555
C(3) C(4) H(1) 119.1 no . . .
C(4) C(4) H(1) 118.6 no 24_555 . .
N(2) C(5) H(2) 118.5 no . . .
C(5) C(5) H(2) 128.2 no 2_645 . .
C(5) C(5) H(2) 127.9 no 4_665 . .
C(6) C(5) H(2) 118.2 no . . .
C(5) C(6) H(3) 119.2 no . . .
C(6) C(6) H(3) 128.5 no 2_645 . .
C(6) C(6) H(3) 128.8 no 4_665 . .
C(7) C(6) H(3) 119.3 no . . .

loop_
_geom_bond_atom_site_label_1
_geom_bond_atom_site_label_2
_geom_bond_distance
_geom_bond_publ_flag
_geom_bond_site_symmetry_1
_geom_bond_site_symmetry_2
Fe(1) N(1) 2.137(2) yes . .
Fe(1) N(1) 2.137(2) yes . 2_645
Fe(1) N(1) 2.137(2) yes . 3_755
Fe(1) N(1) 2.137(2) yes . 4_665
Fe(1) N(2) 2.212(3) yes . .
Fe(1) N(2) 2.212(3) yes . 9_756
O(1) C(8) 1.37(4) yes . .
O(2) C(9) 1.32(3) yes . .
N(1) C(1) 1.161(4) yes . .
N(2) C(5) 1.309(6) yes . .
N(2) C(5) 1.309(7) yes . 2_645
N(2) C(5) 1.309(6) yes . 3_755
N(2) C(5) 1.309(7) yes . 4_665
C(1) C(2) 1.403(4) yes . .
C(2) C(3) 1.462(4) yes . .
C(3) C(4) 1.380(4) yes . .
C(3) C(4) 1.380(4) yes . 22_545
C(4) C(4) 1.362(4) yes . 24_555
C(5) C(5) 1.567(8) yes . 2_645
C(5) C(5) 1.567(10) yes . 4_665
C(5) C(6) 1.375(7) yes . .
C(6) C(6) 1.608(9) yes . 2_645
C(6) C(6) 1.608(10) yes . 4_665
C(6) C(7) 1.353(6) yes . .
C(7) C(7) 1.483(6) yes . 13_555
C(4) H(1) 0.950 no . .
C(5) H(2) 0.950 no . .
C(6) H(3) 0.950 no . .

loop_
_geom_contact_atom_site_label_1
_geom_contact_atom_site_label_2
_geom_contact_distance
_geom_contact_publ_flag
_geom_contact_site_symmetry_1
_geom_contact_site_symmetry_2
Fe(1) C(5) 3.113(5) ? . 10_666
Fe(1) C(5) 3.113(5) ? . 11_556
Fe(1) C(5) 3.113(5) ? . 12_646
O(1) O(2) 2.45(2) ? . 2_655
O(1) O(2) 2.87(3) ? . 15_655
O(1) C(6) 3.431(15) ? . 13_555
O(1) C(6) 3.431(15) ? . 28_545
O(1) C(9) 3.59(2) ? . 2_655
O(2) O(1) 2.45(2) ? . 4_565
O(2) O(1) 2.87(3) ? . 15_655
O(2) O(2) 3.53(3) ? . 16_555
O(2) C(8) 3.52(5) ? . 4_565
N(1) C(5) 3.235(5) ? . 10_666
N(1) C(5) 3.381(6) ? . 11_556
C(3) C(3) 2.835(4) ? . 3_655
C(3) C(4) 2.401(4) ? . 3_655
C(4) C(3) 2.401(4) ? . 3_655
C(4) C(4) 2.702(4) ? . 3_655
C(4) C(8) 3.31(4) ? . 7_555
C(4) C(8) 3.31(4) ? . 13_555
C(6) O(1) 3.431(15) ? . 13_555
C(6) C(6) 3.574(8) ? . 14_665
C(6) C(6) 3.128(8) ? . 16_645
C(7) C(6) 2.491(7) ? . 14_665
C(7) C(6) 2.491(7) ? . 15_755
C(7) C(6) 2.491(7) ? . 16_645
C(8) O(2) 3.52(4) ? . 2_655
C(8) C(4) 3.31(4) ? . 7_554
C(8) C(4) 3.31(4) ? . 18_544
C(8) C(9) 3.40(4) ? . .
C(8) C(9) 3.40(4) ? . 3_655
C(9) O(1) 3.59(2) ? . 4_565
C(9) C(8) 3.40(4) ? . .
C(9) C(8) 3.40(4) ? . 3_655
Fe(1) H(2) 3.117 ? . 10_666
Fe(1) H(2) 3.117 ? . 11_556
Fe(1) H(2) 3.117 ? . 12_646
O(1) H(2) 3.134 ? . 13_555
O(1) H(2) 3.134 ? . 28_545
O(1) H(3) 2.719 ? . 13_555
O(1) H(3) 2.719 ? . 28_545
O(2) H(3) 3.460 ? . 3_655
O(2) H(3) 3.445 ? . 14_565
O(2) H(3) 3.514 ? . 15_655
O(2) H(3) 3.460 ? . 22_545
O(2) H(3) 3.445 ? . 27_455
O(2) H(3) 3.514 ? . 28_545
N(1) H(2) 2.768 ? . 10_666
N(1) H(2) 3.054 ? . 11_556
C(1) H(2) 3.312 ? . 10_666
C(1) H(2) 3.468 ? . 11_556
C(3) H(1) 3.244 ? . 3_655
C(6) H(3) 2.978 ? . 16_645
C(7) H(3) 2.654 ? . 14_665
C(7) H(3) 2.654 ? . 15_755
C(7) H(3) 2.654 ? . 16_645
C(8) H(1) 3.171 ? . 7_554
C(8) H(1) 3.171 ? . 18_544
C(8) H(2) 2.853 ? . 13_555
C(8) H(2) 2.853 ? . 28_545
C(8) H(3) 3.324 ? . 13_555
C(8) H(3) 3.324 ? . 28_545
H(1) C(3) 3.244 ? . 3_655
H(1) C(8) 3.171 ? . 7_555
H(1) C(8) 3.171 ? . 13_555
H(1) H(2) 3.250 ? . 11_556
H(2) O(1) 3.134 ? . 13_555
H(2) C(8) 2.853 ? . 13_555
H(3) O(1) 2.719 ? . 13_555
H(3) O(2) 3.460 ? . 3_655
H(3) O(2) 3.445 ? . 14_655
H(3) O(2) 3.514 ? . 15_655
H(3) C(6) 2.978 ? . 16_645
H(3) C(8) 3.324 ? . 13_555
H(3) H(3) 2.743 ? . 16_645

loop_
_geom_torsion_atom_site_label_1
_geom_torsion_atom_site_label_2
_geom_torsion_atom_site_label_3
_geom_torsion_atom_site_label_4
_geom_torsion
_geom_torsion_publ_flag
_geom_torsion_site_symmetry_1
_geom_torsion_site_symmetry_2
_geom_torsion_site_symmetry_3
_geom_torsion_site_symmetry_4
N(1) Fe(1) N(2) C(5) -53.3(3) ? . . . .
N(1) Fe(1) N(2) C(5) -143.3(3) ? . . . 2_645
N(1) Fe(1) N(2) C(5) 126.7(3) ? . . . 3_755
N(1) Fe(1) N(2) C(5) 36.7(3) ? . . . 4_665
N(2) Fe(1) N(1) C(1) 90.0 ? . . . .
N(1) Fe(1) N(2) C(5) -126.7(3) ? . . 9_756 9_756
N(2) Fe(1) N(1) C(1) -90.0 ? 9_756 . . .
N(1) Fe(1) N(2) C(5) 36.7(3) ? 2_645 . . .
N(1) Fe(1) N(2) C(5) -53.3(3) ? 2_645 . . 2_645
N(1) Fe(1) N(2) C(5) -143.3(3) ? 2_645 . . 3_755
N(1) Fe(1) N(2) C(5) 126.7(3) ? 2_645 . . 4_665
N(2) Fe(1) N(1) C(1) 90.0 ? . . 2_645 2_645
N(1) Fe(1) N(2) C(5) 143.3(3) ? 2_645 . 9_756 9_756
N(2) Fe(1) N(1) C(1) -90.0 ? 9_756 . 2_645 2_645
N(1) Fe(1) N(2) C(5) 126.7(3) ? 3_755 . . .
N(1) Fe(1) N(2) C(5) 36.7(3) ? 3_755 . . 2_645
N(1) Fe(1) N(2) C(5) -53.3(3) ? 3_755 . . 3_755
N(1) Fe(1) N(2) C(5) -143.3(3) ? 3_755 . . 4_665
N(2) Fe(1) N(1) C(1) 90.0 ? . . 3_755 3_755
N(1) Fe(1) N(2) C(5) 53.3(3) ? 3_755 . 9_756 9_756
N(2) Fe(1) N(1) C(1) -90.0 ? 9_756 . 3_755 3_755
N(1) Fe(1) N(2) C(5) -143.3(3) ? 4_665 . . .
N(1) Fe(1) N(2) C(5) 126.7(3) ? 4_665 . . 2_645
N(1) Fe(1) N(2) C(5) 36.7(3) ? 4_665 . . 3_755
N(1) Fe(1) N(2) C(5) -53.3(3) ? 4_665 . . 4_665
N(2) Fe(1) N(1) C(1) 90.0 ? . . 4_665 4_665
N(1) Fe(1) N(2) C(5) -36.7(3) ? 4_665 . 9_756 9_756
N(2) Fe(1) N(1) C(1) -90.0 ? 9_756 . 4_665 4_665
Fe(1) N(2) C(5) C(6) 180.0(4) ? . . . .
Fe(1) N(2) C(5) C(5) -118.0(3) ? . . . 2_645
Fe(1) N(2) C(5) C(5) 118.0(3) ? . . . 4_665
Fe(1) N(2) C(5) C(6) 180.0(3) ? . . 2_645 2_645
Fe(1) N(2) C(5) C(5) 118.0(3) ? . . 2_645 .
Fe(1) N(2) C(5) C(6) 180.0(4) ? . . 3_755 3_755
Fe(1) N(2) C(5) C(5) 118.0(3) ? . . 3_755 2_645
Fe(1) N(2) C(5) C(5) -118.0(3) ? . . 3_755 4_665
Fe(1) N(2) C(5) C(6) 180.0(3) ? . . 4_665 4_665
Fe(1) N(2) C(5) C(5) -118.0(3) ? . . 4_665 .
C(5) N(2) C(5) C(6) 61.9(6) ? . . 2_645 2_645
C(5) N(2) C(5) C(6) -62.0(7) ? 2_645 . . .
C(5) N(2) C(5) C(5) -123.9(4) ? 2_645 . . 4_665
C(5) N(2) C(5) C(6) -0.0(8) ? . . 3_755 3_755
C(5) N(2) C(5) C(5) -62.0(4) ? . . 3_755 2_645
C(5) N(2) C(5) C(5) 62.0(5) ? . . 3_755 4_665
C(5) N(2) C(5) C(6) -0.0(8) ? 3_755 . . .
C(5) N(2) C(5) C(5) 62.0(5) ? 3_755 . . 2_645
C(5) N(2) C(5) C(5) -62.0(4) ? 3_755 . . 4_665
C(5) N(2) C(5) C(6) -62.0(6) ? . . 4_665 4_665
C(5) N(2) C(5) C(6) 61.9(7) ? 4_665 . . .
C(5) N(2) C(5) C(5) 123.9(4) ? 4_665 . . 2_645
C(5) N(2) C(5) C(6) 61.9(7) ? 2_645 . 3_755 3_755
C(5) N(2) C(5) C(5) 123.9(4) ? 2_645 . 3_755 4_665
C(5) N(2) C(5) C(6) -62.0(6) ? 3_755 . 2_645 2_645
C(5) N(2) C(5) C(5) -123.9(4) ? 3_755 . 2_645 .
C(5) N(2) C(5) C(6) -0.0(6) ? 2_645 . 4_665 4_665
C(5) N(2) C(5) C(5) 62.0(4) ? 2_645 . 4_665 .
C(5) N(2) C(5) C(6) -0.0(7) ? 4_665 . 2_645 2_645
C(5) N(2) C(5) C(5) -62.0(4) ? 4_665 . 2_645 .
C(5) N(2) C(5) C(6) 61.9(6) ? 3_755 . 4_665 4_665
C(5) N(2) C(5) C(5) 123.9(4) ? 3_755 . 4_665 .
C(5) N(2) C(5) C(6) -62.0(7) ? 4_665 . 3_755 3_755
C(5) N(2) C(5) C(5) -123.9(4) ? 4_665 . 3_755 2_645
N(2) C(5) C(5) C(6) -132.5(5) ? . . 2_645 2_645
N(2) C(5) C(5) C(6) 132.5(5) ? . . 4_665 4_665
N(2) C(5) C(6) C(7) 0.1(10) ? . . . .
N(2) C(5) C(6) C(6) 45.1(7) ? . . . 2_645
N(2) C(5) C(6) C(6) -45.0(7) ? . . . 4_665
C(5) C(5) C(5) N(2) -41.7(3) ? 2_645 . 4_665 .
C(5) C(5) C(5) C(6) 90.8(4) ? 2_645 . 4_665 4_665
C(5) C(5) C(5) N(2) 41.7(3) ? 4_665 . 2_645 .
C(5) C(5) C(5) C(6) -90.9(5) ? 4_665 . 2_645 2_645
C(5) C(5) C(6) C(7) -45.0(7) ? 2_645 . . .
C(5) C(5) C(6) C(6) 0.0(4) ? 2_645 . . 2_645
C(5) C(5) C(6) C(6) -90.0(4) ? 2_645 . . 4_665
C(6) C(5) C(5) N(2) 132.5(5) ? . . 2_645 .
C(6) C(5) C(5) C(6) -0.0(5) ? . . 2_645 2_645
C(5) C(5) C(6) C(7) 45.1(7) ? 4_665 . . .
C(5) C(5) C(6) C(6) 90.0(4) ? 4_665 . . 2_645
C(5) C(5) C(6) C(6) 0.0(3) ? 4_665 . . 4_665
C(6) C(5) C(5) N(2) -132.5(5) ? . . 4_665 .
C(6) C(5) C(5) C(6) -0.0(4) ? . . 4_665 4_665
C(5) C(6) C(6) C(5) -0.0(5) ? . . 2_645 2_645
C(5) C(6) C(6) C(7) -131.5(5) ? . . 2_645 .
C(5) C(6) C(6) C(5) -0.0(4) ? . . 4_665 4_665
C(5) C(6) C(6) C(7) 131.5(5) ? . . 4_665 .
C(5) C(6) C(7) C(6) 61.5(7) ? . . . 2_645
C(5) C(6) C(7) C(6) -0.0(8) ? . . . 3_755
C(5) C(6) C(7) C(6) -61.6(7) ? . . . 4_665
C(5) C(6) C(7) C(7) 180.0(4) ? . . . 13_555
C(6) C(6) C(6) C(5) -89.2(4) ? 2_645 . 4_665 4_665
C(6) C(6) C(6) C(7) 42.3(3) ? 2_645 . 4_665 .
C(6) C(6) C(6) C(5) 89.1(5) ? 4_665 . 2_645 2_645
C(6) C(6) C(6) C(7) -42.3(3) ? 4_665 . 2_645 .
C(6) C(6) C(7) C(6) -61.6(5) ? 2_645 . . 3_755
C(6) C(6) C(7) C(6) -123.1(4) ? 2_645 . . 4_665
C(6) C(6) C(7) C(7) 118.4(3) ? 2_645 . . 13_555
C(7) C(6) C(6) C(5) 131.5(6) ? . . 2_645 2_645
C(6) C(6) C(7) C(6) 123.1(4) ? 4_665 . . 2_645
C(6) C(6) C(7) C(6) 61.6(5) ? 4_665 . . 3_755
C(6) C(6) C(7) C(7) -118.4(3) ? 4_665 . . 13_555
C(7) C(6) C(6) C(5) -131.5(5) ? . . 4_665 4_665
C(6) C(7) C(7) C(6) 35.3(5) ? . . 13_555 13_555
C(6) C(7) C(7) C(6) 125.3(4) ? 2_645 . 13_555 13_555
C(6) C(7) C(7) C(6) -144.7(5) ? 3_755 . 13_555 13_555
C(6) C(7) C(7) C(6) -54.7(4) ? 4_665 . 13_555 13_555
